data_4328204
loop_
_publ_author_name
'Zakariae Amghouz'
'Santiago Garc\'ia-Granda'
'Jos\'e R. Garc\'ia'
'Rute A. S. Ferreira'
'Lu\'is Mafra'
'Luis D. Carlos'
'Jo\~ao Rocha'

_publ_contact_author_address
;
Departamentos de Qu\'imica F\'isica y Anal\'itica 
y Qu\'imica Org\'anica e Inorg\'anica
Universidad de Oviedo
Juli\'an Claver\'ia 8, 33006  
Oviedo, Spain 
;
_publ_contact_author_email amghouz.uo@uniovi.es
_publ_contact_author_fax 0034985103446
_publ_contact_author_name 'Amghouz, Z.'
_publ_contact_author_phone 0034985105753
_publ_section_title
;
 Series of Metal Organic Frameworks Assembled from Ln(III), Na(I), and
 Chiral Flexible-Achiral Rigid Dicarboxylates Exhibiting Tunable UV-vis-IR
 Light Emission
;
_journal_name_full 'Inorganic Chemistry'
_journal_page_first 1703
_journal_page_last 1716
_journal_paper_doi 10.1021/ic202020z
_journal_volume 51
_journal_year 2012
_chemical_absolute_configuration ad
_chemical_formula_moiety 'C18 H16 Dy Na O12'
_chemical_formula_sum 'C18 H16 Dy Na O12'
_chemical_formula_weight 609.8
_chemical_name_systematic
;
 ?
;
_space_group_IT_number 20
_symmetry_cell_setting orthorhombic
_symmetry_space_group_name_Hall 'C 2c 2'
_symmetry_space_group_name_H-M 'C 2 2 21'
_atom_sites_solution_hydrogens geom
_atom_sites_solution_primary direct
_atom_sites_solution_secondary difmap
_audit_conform_dict_location ftp://ftp.iucr.org/pub/cif_core.dic
_audit_conform_dict_name cif_core.dic
_audit_conform_dict_version 2.4
_audit_creation_date 2010-04-16T01:49:15-00:00
_audit_creation_method 'WinGX routine CIF_UPDATE'
_cell_angle_alpha 90
_cell_angle_beta 90
_cell_angle_gamma 90
_cell_formula_units_Z 4
_cell_length_a 6.8673(2)
_cell_length_b 39.0815(9)
_cell_length_c 7.5196(2)
_cell_measurement_reflns_used 3010
_cell_measurement_temperature 293(2)
_cell_measurement_theta_max 73.1971
_cell_measurement_theta_min 4.5218
_cell_volume 2018.14(9)
_computing_structure_refinement 'SHELXL-97 (Sheldrick, 1997)'
_computing_structure_solution 'SHELXS-97 (Sheldrick, 1990)'
_diffrn_ambient_temperature 293(2)
_diffrn_measured_fraction_theta_full 0.996
_diffrn_measured_fraction_theta_max 0.996
_diffrn_measurement_device_type 'Xcalibur, Onyx, Nova'
_diffrn_orient_matrix_UB_11 -0.2096177000
_diffrn_orient_matrix_UB_12 -0.0056741000
_diffrn_orient_matrix_UB_13 0.0665422000
_diffrn_orient_matrix_UB_21 0.0437932000
_diffrn_orient_matrix_UB_22 -0.0383458000
_diffrn_orient_matrix_UB_23 0.0263724000
_diffrn_orient_matrix_UB_31 0.0668705000
_diffrn_orient_matrix_UB_32 0.0072186000
_diffrn_orient_matrix_UB_33 0.1919143000
_diffrn_radiation_monochromator graphite
_diffrn_radiation_type CuK\a
_diffrn_radiation_wavelength 1.54184
_diffrn_reflns_av_R_equivalents 0.0287
_diffrn_reflns_av_unetI/netI 0.0314
_diffrn_reflns_limit_h_max 8
_diffrn_reflns_limit_h_min -7
_diffrn_reflns_limit_k_max 47
_diffrn_reflns_limit_k_min -48
_diffrn_reflns_limit_l_max 9
_diffrn_reflns_limit_l_min -6
_diffrn_reflns_number 3871
_diffrn_reflns_theta_full 73.35
_diffrn_reflns_theta_max 73.35
_diffrn_reflns_theta_min 4.53
_exptl_absorpt_coefficient_mu 20.636
_exptl_absorpt_correction_T_max 0.851
_exptl_absorpt_correction_T_min 0.264
_exptl_absorpt_correction_type refdelf
_exptl_absorpt_process_details
;
        Parkin S,Moezzi B & Hope H, (1995) J. Appl. Cryst. 28, 53-56
        cubic fit to sin(theta)/lambda - 24 parameters
;
_exptl_crystal_colour colourless
_exptl_crystal_density_diffrn 2.007
_exptl_crystal_description needle
_exptl_crystal_F_000 1188
_exptl_crystal_size_max 0.1661
_exptl_crystal_size_mid 0.0287
_exptl_crystal_size_min 0.0097
_refine_diff_density_max 0.733
_refine_diff_density_min -1.232
_refine_diff_density_rms 0.099
_refine_ls_abs_structure_details 'Flack H D (1983), Acta Cryst. A39, 876-881'
_refine_ls_abs_structure_Flack -0.001(8)
_refine_ls_extinction_method none
_refine_ls_goodness_of_fit_ref 1.085
_refine_ls_hydrogen_treatment mixed
_refine_ls_matrix_type full
_refine_ls_number_parameters 161
_refine_ls_number_reflns 1991
_refine_ls_number_restraints 5
_refine_ls_restrained_S_all 1.085
_refine_ls_R_factor_all 0.0325
_refine_ls_R_factor_gt 0.0302
_refine_ls_shift/su_max 0.002
_refine_ls_shift/su_mean 0
_refine_ls_structure_factor_coef Fsqd
_refine_ls_weighting_details 'calc w=1/[\s^2^(Fo^2^)+(0.0527P)^2^+2.9992P] where P=(Fo^2^+2Fc^2^)/3'
_refine_ls_weighting_scheme calc
_refine_ls_wR_factor_gt 0.0802
_refine_ls_wR_factor_ref 0.0816
_reflns_number_gt 1866
_reflns_number_total 1991
_reflns_threshold_expression >2sigma(I)
_cod_data_source_file ic202020z_si_002_11.cif
_cod_data_source_block Za12
_cod_database_code 4328204

loop_
_symmetry_equiv_pos_as_xyz
'x, y, z'
'-x, -y, z+1/2'
'-x, y, -z+1/2'
'x, -y, -z'
'x+1/2, y+1/2, z'
'-x+1/2, -y+1/2, z+1/2'
'-x+1/2, y+1/2, -z+1/2'
'x+1/2, -y+1/2, -z'

loop_
_atom_site_label
_atom_site_type_symbol
_atom_site_fract_x
_atom_site_fract_y
_atom_site_fract_z
_atom_site_U_iso_or_equiv
_atom_site_adp_type
_atom_site_occupancy
_atom_site_symmetry_multiplicity
_atom_site_calc_flag
_atom_site_refinement_flags
O1 O 0.8419(5) 0.65360(8) 0.2630(8) 0.0282(8) Uani 1 1 d .
C1 C 1 0.63725(14) 0.25 0.0222(11) Uani 1 2 d S
C2 C 1 0.59923(16) 0.25 0.0274(13) Uani 1 2 d S
C5 C 1 0.52767(16) 0.25 0.0338(15) Uani 1 2 d S
C6 C 1 0.48945(16) 0.25 0.0341(15) Uani 1 2 d S
C3 C 0.8329(8) 0.58134(14) 0.2960(8) 0.0323(14) Uani 1 1 d .
H3 H 0.7203 0.5932 0.3266 0.039 Uiso 1 1 calc R
C4 C 0.8331(10) 0.54582(15) 0.2966(9) 0.0388(16) Uani 1 1 d .
H4 H 0.7207 0.534 0.3283 0.047 Uiso 1 1 calc R
C9 C 1 0.41776(16) 0.25 0.0292(13) Uani 1 2 d S
C7 C 1.1656(10) 0.47137(15) 0.2998(9) 0.0407(17) Uani 1 1 d .
H7 H 1.2777 0.4832 0.3326 0.049 Uiso 1 1 calc R
C10 C 1 0.37915(16) 0.25 0.0292(13) Uani 1 2 d S
O2 O 1.1515(6) 0.36384(10) 0.2993(6) 0.0347(10) Uani 1 1 d .
Na1 Na 0.5 0.66540(7) 0.25 0.0355(6) Uani 1 2 d SD
O6 O 0.5046(11) 0.63644(16) 0.5165(6) 0.0638(14) Uani 1 1 d D
O5 O 0.9535(5) 0.75644(9) 0.0681(4) 0.0234(9) Uani 1 1 d .
O3 O 0.9324(6) 0.69519(9) -0.0548(5) 0.0247(8) Uani 1 1 d D
C11 C 0.9122(7) 0.72108(13) -0.1863(6) 0.0186(9) Uani 1 1 d .
O4 O 0.6857(5) 0.71995(10) 0.3286(5) 0.0240(7) Uani 1 1 d .
C12 C 0.8915(7) 0.75501(12) -0.0873(7) 0.0193(9) Uani 1 1 d .
C8 C 1.1649(9) 0.43574(15) 0.3011(8) 0.0354(14) Uani 1 1 d .
H8 H 1.2758 0.4239 0.3365 0.042 Uiso 1 1 calc R
H11 H 0.799(10) 0.7183(16) -0.255(15) 0.042 Uiso 1 1 d .
H3O H 0.896(11) 0.6771(12) -0.104(9) 0.042 Uiso 1 1 d D
H6A H 0.620(5) 0.6270(17) 0.575(5) 0.042 Uiso 1 1 d D
H6B H 0.411(7) 0.6400(15) 0.614(4) 0.042 Uiso 1 1 d D
Dy1 Dy 1 0.708119(8) 0.25 0.01794(12) Uani 1 2 d S

loop_
_atom_site_aniso_label
_atom_site_aniso_U_11
_atom_site_aniso_U_22
_atom_site_aniso_U_33
_atom_site_aniso_U_23
_atom_site_aniso_U_13
_atom_site_aniso_U_12
O1 0.0244(15) 0.0179(14) 0.042(2) 0.000(2) 0.006(2) 0.0011(11)
C1 0.031(3) 0.015(3) 0.021(3) 0 -0.002(5) 0
C2 0.034(3) 0.020(3) 0.029(3) 0 0.001(5) 0
C5 0.047(4) 0.015(3) 0.039(4) 0 -0.007(6) 0
C6 0.047(4) 0.018(3) 0.037(4) 0 -0.007(7) 0
C3 0.032(3) 0.023(2) 0.042(4) -0.001(2) 0.005(2) -0.001(2)
C4 0.041(3) 0.023(3) 0.053(5) -0.002(2) 0.007(3) -0.008(2)
C9 0.037(3) 0.024(3) 0.027(3) 0 -0.009(5) 0
C7 0.044(3) 0.020(3) 0.058(5) -0.001(2) -0.011(3) -0.001(2)
C10 0.043(4) 0.018(3) 0.027(3) 0 0.004(5) 0
O2 0.034(2) 0.0195(16) 0.051(3) 0.0039(16) -0.0121(17) -0.0007(15)
Na1 0.0258(12) 0.0324(14) 0.0484(16) 0 0.004(2) 0
O6 0.038(2) 0.106(4) 0.047(2) 0.018(3) 0.009(4) 0.009(5)
O5 0.035(2) 0.0178(15) 0.0174(14) 0.0037(12) 0.0008(13) 0.0021(13)
O3 0.0366(19) 0.0155(15) 0.0220(17) 0.0018(14) -0.0031(14) -0.0007(13)
C11 0.023(2) 0.019(2) 0.0139(19) 0.0027(17) -0.0018(19) -0.0001(18)
O4 0.0158(15) 0.0255(18) 0.0307(17) -0.0032(15) 0.0006(14) 0.0030(14)
C12 0.018(2) 0.017(2) 0.023(2) 0.0066(19) -0.001(2) 0.0004(17)
C8 0.042(3) 0.023(3) 0.041(4) 0.000(2) -0.009(2) 0.003(2)
Dy1 0.01983(17) 0.01590(17) 0.01810(18) 0 0.0007(3) 0

loop_
_atom_type_symbol
_atom_type_description
_atom_type_scat_dispersion_real
_atom_type_scat_dispersion_imag
_atom_type_scat_source
C C 0.0181 0.0091 'International Tables Vol C Tables 4.2.6.8 and 6.1.1.4'
H H 0 0 'International Tables Vol C Tables 4.2.6.8 and 6.1.1.4'
O O 0.0492 0.0322 'International Tables Vol C Tables 4.2.6.8 and 6.1.1.4'
Na Na 0.1353 0.1239 'International Tables Vol C Tables 4.2.6.8 and 6.1.1.4'
Dy Dy -9.8046 9.8477 'International Tables Vol C Tables 4.2.6.8 and 6.1.1.4'

loop_
_geom_angle_atom_site_label_1
_geom_angle_atom_site_label_2
_geom_angle_atom_site_label_3
_geom_angle
_geom_angle_site_symmetry_1
_geom_angle_site_symmetry_3
C1 O1 Dy1 93.3(3) . .
C1 O1 Na1 159.5(3) . .
Dy1 O1 Na1 105.76(14) . .
O1 C1 O1 119.2(5) 3_755 .
O1 C1 C2 120.4(3) 3_755 .
O1 C1 C2 120.4(3) . .
O1 C1 Dy1 59.6(3) 3_755 .
O1 C1 Dy1 59.6(3) . .
C2 C1 Dy1 180.0000(10) . .
C3 C2 C3 119.5(7) . 3_755
C3 C2 C1 120.3(3) . .
C3 C2 C1 120.3(3) 3_755 .
C4 C5 C4 118.8(7) 3_755 .
C4 C5 C6 120.6(3) 3_755 .
C4 C5 C6 120.6(3) . .
C7 C6 C7 118.9(7) . 3_755
C7 C6 C5 120.6(3) . .
C7 C6 C5 120.6(3) 3_755 .
C2 C3 C4 120.3(5) . .
C2 C3 H3 119.9 . .
C4 C3 H3 119.9 . .
C3 C4 C5 120.6(5) . .
C3 C4 H4 119.7 . .
C5 C4 H4 119.7 . .
C8 C9 C8 119.1(7) 3_755 .
C8 C9 C10 120.4(3) 3_755 .
C8 C9 C10 120.4(3) . .
C6 C7 C8 120.5(6) . .
C6 C7 H7 119.8 . .
C8 C7 H7 119.8 . .
O2 C10 O2 123.1(6) . 3_755
O2 C10 C9 118.5(3) . .
O2 C10 C9 118.5(3) 3_755 .
O6 Na1 O6 121.1(3) . 3_655
O6 Na1 O1 81.7(2) . .
O6 Na1 O1 87.4(2) 3_655 .
O6 Na1 O1 87.4(2) . 3_655
O6 Na1 O1 81.7(2) 3_655 3_655
O1 Na1 O1 157.8(2) . 3_655
O6 Na1 O4 128.24(19) . 3_655
O6 Na1 O4 101.7(2) 3_655 3_655
O1 Na1 O4 131.28(14) . 3_655
O1 Na1 O4 70.23(12) 3_655 3_655
O6 Na1 O4 101.7(2) . .
O6 Na1 O4 128.2(2) 3_655 .
O1 Na1 O4 70.23(12) . .
O1 Na1 O4 131.28(14) 3_655 .
O4 Na1 O4 66.79(18) 3_655 .
O6 Na1 Dy1 101.7(2) . .
O6 Na1 Dy1 103.15(19) 3_655 .
O1 Na1 Dy1 37.10(8) . .
O1 Na1 Dy1 165.00(13) 3_655 .
O4 Na1 Dy1 94.82(10) 3_655 .
O4 Na1 Dy1 35.49(8) . .
O6 Na1 Dy1 103.15(19) . 1_455
O6 Na1 Dy1 101.7(2) 3_655 1_455
O1 Na1 Dy1 165.00(13) . 1_455
O1 Na1 Dy1 37.10(8) 3_655 1_455
O4 Na1 Dy1 35.49(8) 3_655 1_455
O4 Na1 Dy1 94.82(10) . 1_455
Dy1 Na1 Dy1 128.14(8) . 1_455
Na1 O6 H6A 126(2) . .
Na1 O6 H6B 125(2) . .
H6A O6 H6B 104(3) . .
C12 O5 Dy1 123.8(3) . .
C11 O3 Dy1 122.3(3) . .
C11 O3 H3O 105(6) . .
Dy1 O3 H3O 131(5) . .
O3 C11 C12 106.7(4) . .
O3 C11 C11 110.9(4) . 3_754
C12 C11 C11 112.1(3) . 3_754
O3 C11 H11 112(5) . .
C12 C11 H11 107(4) . .
C11 C11 H11 108(6) 3_754 .
C12 O4 Dy1 132.3(3) 6_665 .
C12 O4 Na1 123.1(3) 6_665 .
Dy1 O4 Na1 104.06(14) . .
O5 C12 O4 124.8(5) . 6_664
O5 C12 C11 117.7(4) . .
O4 C12 C11 117.5(4) 6_664 .
C9 C8 C7 120.5(6) . .
C9 C8 H8 119.7 . .
C7 C8 H8 119.7 . .
O4 Dy1 O4 156.66(19) 3_755 .
O4 Dy1 O5 79.36(13) 3_755 .
O4 Dy1 O5 81.95(13) . .
O4 Dy1 O5 81.95(13) 3_755 3_755
O4 Dy1 O5 79.36(13) . 3_755
O5 Dy1 O5 73.29(17) . 3_755
O4 Dy1 O3 88.76(13) 3_755 .
O4 Dy1 O3 96.15(13) . .
O5 Dy1 O3 65.57(12) . .
O5 Dy1 O3 138.82(12) 3_755 .
O4 Dy1 O3 96.15(13) 3_755 3_755
O4 Dy1 O3 88.76(14) . 3_755
O5 Dy1 O3 138.82(12) . 3_755
O5 Dy1 O3 65.57(12) 3_755 3_755
O3 Dy1 O3 155.60(17) . 3_755
O4 Dy1 O1 128.24(13) 3_755 .
O4 Dy1 O1 75.00(13) . .
O5 Dy1 O1 132.57(15) . .
O5 Dy1 O1 138.78(17) 3_755 .
O3 Dy1 O1 76.29(18) . .
O3 Dy1 O1 82.00(17) 3_755 .
O4 Dy1 O1 75.00(13) 3_755 3_755
O4 Dy1 O1 128.25(13) . 3_755
O5 Dy1 O1 138.77(17) . 3_755
O5 Dy1 O1 132.58(15) 3_755 3_755
O3 Dy1 O1 82.01(17) . 3_755
O3 Dy1 O1 76.28(18) 3_755 3_755
O1 Dy1 O1 54.18(15) . 3_755
O4 Dy1 C1 101.67(9) 3_755 .
O4 Dy1 C1 101.67(9) . .
O5 Dy1 C1 143.36(8) . .
O5 Dy1 C1 143.36(8) 3_755 .
O3 Dy1 C1 77.80(9) . .
O3 Dy1 C1 77.80(9) 3_755 .
O1 Dy1 C1 27.09(8) . .
O1 Dy1 C1 27.09(8) 3_755 .
O4 Dy1 Na1 159.71(10) 3_755 .
O4 Dy1 Na1 40.45(10) . .
O5 Dy1 Na1 103.24(9) . .
O5 Dy1 Na1 118.21(9) 3_755 .
O3 Dy1 Na1 74.52(9) . .
O3 Dy1 Na1 94.71(9) 3_755 .
O1 Dy1 Na1 37.14(9) . .
O1 Dy1 Na1 91.07(8) 3_755 .
C1 Dy1 Na1 64.07(4) . .
O4 Dy1 Na1 40.45(10) 3_755 1_655
O4 Dy1 Na1 159.71(10) . 1_655
O5 Dy1 Na1 118.21(9) . 1_655
O5 Dy1 Na1 103.24(9) 3_755 1_655
O3 Dy1 Na1 94.71(9) . 1_655
O3 Dy1 Na1 74.52(9) 3_755 1_655
O1 Dy1 Na1 91.06(8) . 1_655
O1 Dy1 Na1 37.13(9) 3_755 1_655
C1 Dy1 Na1 64.07(4) . 1_655
Na1 Dy1 Na1 128.14(8) . 1_655

loop_
_geom_bond_atom_site_label_1
_geom_bond_atom_site_label_2
_geom_bond_distance
_geom_bond_site_symmetry_2
O1 C1 1.263(4) .
O1 Dy1 2.393(3) .
O1 Na1 2.395(3) .
C1 O1 1.263(4) 3_755
C1 C2 1.486(8) .
C1 Dy1 2.770(6) .
C2 C3 1.388(6) .
C2 C3 1.388(6) 3_755
C5 C4 1.393(7) 3_755
C5 C4 1.393(7) .
C5 C6 1.494(9) .
C6 C7 1.390(7) .
C6 C7 1.391(7) 3_755
C3 C4 1.388(8) .
C3 H3 0.93 .
C4 H4 0.93 .
C9 C8 1.387(7) 3_755
C9 C8 1.387(7) .
C9 C10 1.509(9) .
C7 C8 1.393(8) .
C7 H7 0.93 .
C10 O2 1.256(5) .
C10 O2 1.256(5) 3_755
Na1 O6 2.302(5) .
Na1 O6 2.302(5) 3_655
Na1 O1 2.395(3) 3_655
Na1 O4 2.553(4) 3_655
Na1 O4 2.553(4) .
O6 H6A 0.98(4) .
O6 H6B 0.99(4) .
O5 C12 1.245(6) .
O5 Dy1 2.354(3) .
O3 C11 1.422(6) .
O3 Dy1 2.392(4) .
O3 H3O 0.84(5) .
C11 C12 1.528(7) .
C11 C11 1.540(10) 3_754
C11 H11 0.94(9) .
O4 C12 1.280(6) 6_665
O4 Dy1 2.285(3) .
C12 O4 1.280(6) 6_664
C8 H8 0.93 .
Dy1 O4 2.285(3) 3_755
Dy1 O5 2.354(3) 3_755
Dy1 O3 2.392(4) 3_755
Dy1 O1 2.393(3) 3_755

loop_
_geom_torsion_atom_site_label_1
_geom_torsion_atom_site_label_2
_geom_torsion_atom_site_label_3
_geom_torsion_atom_site_label_4
_geom_torsion
_geom_torsion_site_symmetry_1
_geom_torsion_site_symmetry_4
Dy1 O1 C1 O1 0 . 3_755
Na1 O1 C1 O1 158.5(13) . 3_755
Dy1 O1 C1 C2 180 . .
Na1 O1 C1 C2 -21.5(13) . .
Na1 O1 C1 Dy1 158.5(13) . .
O1 C1 C2 C3 168.4(4) 3_755 .
O1 C1 C2 C3 -11.6(4) . .
O1 C1 C2 C3 -11.6(4) 3_755 3_755
O1 C1 C2 C3 168.4(4) . 3_755
C4 C5 C6 C7 35.2(5) 3_755 .
C4 C5 C6 C7 -144.8(5) . .
C4 C5 C6 C7 -144.8(5) 3_755 3_755
C4 C5 C6 C7 35.2(5) . 3_755
C3 C2 C3 C4 0.2(4) 3_755 .
C1 C2 C3 C4 -179.8(4) . .
C2 C3 C4 C5 -0.4(9) . .
C4 C5 C4 C3 0.2(4) 3_755 .
C6 C5 C4 C3 -179.8(4) . .
C7 C6 C7 C8 -0.5(4) 3_755 .
C5 C6 C7 C8 179.5(4) . .
C8 C9 C10 O2 -179.1(4) 3_755 .
C8 C9 C10 O2 0.9(4) . .
C8 C9 C10 O2 0.9(4) 3_755 3_755
C8 C9 C10 O2 -179.1(4) . 3_755
C1 O1 Na1 O6 80.2(12) . .
Dy1 O1 Na1 O6 -122.1(3) . .
C1 O1 Na1 O6 -41.7(12) . 3_655
Dy1 O1 Na1 O6 116.0(3) . 3_655
C1 O1 Na1 O1 18.8(11) . 3_655
Dy1 O1 Na1 O1 176.5(2) . 3_655
C1 O1 Na1 O4 -145.0(11) . 3_655
Dy1 O1 Na1 O4 12.7(4) . 3_655
C1 O1 Na1 O4 -174.2(12) . .
Dy1 O1 Na1 O4 -16.47(17) . .
C1 O1 Na1 Dy1 -157.7(14) . .
C1 O1 Na1 Dy1 -169.5(7) . 1_455
Dy1 O1 Na1 Dy1 -11.8(8) . 1_455
Dy1 O3 C11 C12 -13.6(5) . .
Dy1 O3 C11 C11 108.7(4) . 3_754
O6 Na1 O4 C12 -78.8(4) . 6_665
O6 Na1 O4 C12 134.7(4) 3_655 6_665
O1 Na1 O4 C12 -155.5(4) . 6_665
O1 Na1 O4 C12 18.0(5) 3_655 6_665
O4 Na1 O4 C12 48.0(3) 3_655 6_665
Dy1 Na1 O4 C12 -172.7(5) . 6_665
Dy1 Na1 O4 C12 25.7(4) 1_455 6_665
O6 Na1 O4 Dy1 93.8(2) . .
O6 Na1 O4 Dy1 -52.7(3) 3_655 .
O1 Na1 O4 Dy1 17.13(18) . .
O1 Na1 O4 Dy1 -169.3(2) 3_655 .
O4 Na1 O4 Dy1 -139.4(2) 3_655 .
Dy1 Na1 O4 Dy1 -161.66(12) 1_455 .
Dy1 O5 C12 O4 159.5(4) . 6_664
Dy1 O5 C12 C11 -21.7(6) . .
O3 C11 C12 O5 21.7(6) . .
C11 C11 C12 O5 -99.9(6) 3_754 .
O3 C11 C12 O4 -159.4(4) . 6_664
C11 C11 C12 O4 79.0(6) 3_754 6_664
C8 C9 C8 C7 -0.5(4) 3_755 .
C10 C9 C8 C7 179.5(4) . .
C6 C7 C8 C9 1.0(9) . .
C12 O4 Dy1 O4 -29.8(4) 6_665 3_755
Na1 O4 Dy1 O4 158.53(14) . 3_755
C12 O4 Dy1 O5 -66.8(5) 6_665 .
Na1 O4 Dy1 O5 121.49(15) . .
C12 O4 Dy1 O5 7.6(4) 6_665 3_755
Na1 O4 Dy1 O5 -164.11(16) . 3_755
C12 O4 Dy1 O3 -131.0(5) 6_665 .
Na1 O4 Dy1 O3 57.30(15) . .
C12 O4 Dy1 O3 72.9(5) 6_665 3_755
Na1 O4 Dy1 O3 -98.74(14) . 3_755
C12 O4 Dy1 O1 155.0(5) 6_665 .
Na1 O4 Dy1 O1 -16.69(17) . .
C12 O4 Dy1 O1 144.3(4) 6_665 3_755
Na1 O4 Dy1 O1 -27.4(3) . 3_755
C12 O4 Dy1 C1 150.2(4) 6_665 .
Na1 O4 Dy1 C1 -21.47(14) . .
C12 O4 Dy1 Na1 171.7(5) 6_665 .
C12 O4 Dy1 Na1 107.0(5) 6_665 1_655
Na1 O4 Dy1 Na1 -64.7(3) . 1_655
C12 O5 Dy1 O4 103.6(4) . 3_755
C12 O5 Dy1 O4 -90.4(4) . .
C12 O5 Dy1 O5 -171.7(4) . 3_755
C12 O5 Dy1 O3 10.1(3) . .
C12 O5 Dy1 O3 -169.2(3) . 3_755
C12 O5 Dy1 O1 -29.4(4) . .
C12 O5 Dy1 O1 51.5(4) . 3_755
C12 O5 Dy1 C1 8.3(4) . .
C12 O5 Dy1 Na1 -55.8(4) . .
C12 O5 Dy1 Na1 92.0(4) . 1_655
C11 O3 Dy1 O4 -74.9(4) . 3_755
C11 O3 Dy1 O4 82.2(4) . .
C11 O3 Dy1 O5 4.0(3) . .
C11 O3 Dy1 O5 1.4(4) . 3_755
C11 O3 Dy1 O3 -177.1(4) . 3_755
C11 O3 Dy1 O1 155.1(4) . .
C11 O3 Dy1 O1 -149.9(4) . 3_755
C11 O3 Dy1 C1 -177.1(4) . .
C11 O3 Dy1 Na1 116.7(4) . .
C11 O3 Dy1 Na1 -114.9(3) . 1_655
C1 O1 Dy1 O4 12.7(4) . 3_755
Na1 O1 Dy1 O4 -159.61(15) . 3_755
C1 O1 Dy1 O4 -169.7(4) . .
Na1 O1 Dy1 O4 17.98(18) . .
C1 O1 Dy1 O5 126.6(2) . .
Na1 O1 Dy1 O5 -45.7(3) . .
C1 O1 Dy1 O5 -116.3(3) . 3_755
Na1 O1 Dy1 O5 71.4(3) . 3_755
C1 O1 Dy1 O3 90.0(3) . .
Na1 O1 Dy1 O3 -82.4(2) . .
C1 O1 Dy1 O3 -78.8(3) . 3_755
Na1 O1 Dy1 O3 108.8(2) . 3_755
C1 O1 Dy1 O1 0 . 3_755
Na1 O1 Dy1 O1 -172.3(5) . 3_755
Na1 O1 Dy1 C1 -172.3(5) . .
C1 O1 Dy1 Na1 172.3(5) . .
C1 O1 Dy1 Na1 -4.6(3) . 1_655
Na1 O1 Dy1 Na1 -177.0(2) . 1_655
O1 C1 Dy1 O4 10.2(4) 3_755 3_755
O1 C1 Dy1 O4 -169.8(4) . 3_755
O1 C1 Dy1 O4 -169.8(4) 3_755 .
O1 C1 Dy1 O4 10.2(4) . .
O1 C1 Dy1 O5 98.0(4) 3_755 .
O1 C1 Dy1 O5 -82.0(4) . .
O1 C1 Dy1 O5 -82.0(4) 3_755 3_755
O1 C1 Dy1 O5 98.0(4) . 3_755
O1 C1 Dy1 O3 96.3(3) 3_755 .
O1 C1 Dy1 O3 -83.7(3) . .
O1 C1 Dy1 O3 -83.7(3) 3_755 3_755
O1 C1 Dy1 O3 96.3(3) . 3_755
O1 C1 Dy1 O1 180 3_755 .
O1 C1 Dy1 O1 180 . 3_755
O1 C1 Dy1 Na1 174.9(3) 3_755 .
O1 C1 Dy1 Na1 -5.1(3) . .
O1 C1 Dy1 Na1 -5.1(3) 3_755 1_655
O1 C1 Dy1 Na1 174.9(3) . 1_655
O6 Na1 Dy1 O4 111.0(3) . 3_755
O6 Na1 Dy1 O4 -15.2(4) 3_655 3_755
O1 Na1 Dy1 O4 52.1(4) . 3_755
O1 Na1 Dy1 O4 -122.7(6) 3_655 3_755
O4 Na1 Dy1 O4 -118.4(3) 3_655 3_755
O4 Na1 Dy1 O4 -155.3(3) . 3_755
Dy1 Na1 Dy1 O4 -131.8(3) 1_455 3_755
O6 Na1 Dy1 O4 -93.8(2) . .
O6 Na1 Dy1 O4 140.1(2) 3_655 .
O1 Na1 Dy1 O4 -152.6(3) . .
O1 Na1 Dy1 O4 32.5(6) 3_655 .
O4 Na1 Dy1 O4 36.9(2) 3_655 .
Dy1 Na1 Dy1 O4 23.49(15) 1_455 .
O6 Na1 Dy1 O5 -153.91(19) . .
O6 Na1 Dy1 O5 79.9(2) 3_655 .
O1 Na1 Dy1 O5 147.2(3) . .
O1 Na1 Dy1 O5 -27.6(6) 3_655 .
O4 Na1 Dy1 O5 -23.23(12) 3_655 .
O4 Na1 Dy1 O5 -60.15(18) . .
Dy1 Na1 Dy1 O5 -36.66(9) 1_455 .
O6 Na1 Dy1 O5 -76.0(2) . 3_755
O6 Na1 Dy1 O5 157.9(2) 3_655 3_755
O1 Na1 Dy1 O5 -134.9(3) . 3_755
O1 Na1 Dy1 O5 50.3(6) 3_655 3_755
O4 Na1 Dy1 O5 54.70(13) 3_655 3_755
O4 Na1 Dy1 O5 17.78(18) . 3_755
Dy1 Na1 Dy1 O5 41.27(10) 1_455 3_755
O6 Na1 Dy1 O3 146.5(2) . .
O6 Na1 Dy1 O3 20.3(2) 3_655 .
O1 Na1 Dy1 O3 87.6(3) . .
O1 Na1 Dy1 O3 -87.2(6) 3_655 .
O4 Na1 Dy1 O3 -82.83(13) 3_655 .
O4 Na1 Dy1 O3 -119.75(18) . .
Dy1 Na1 Dy1 O3 -96.26(9) 1_455 .
O6 Na1 Dy1 O3 -11.23(19) . 3_755
O6 Na1 Dy1 O3 -137.4(2) 3_655 3_755
O1 Na1 Dy1 O3 -70.1(3) . 3_755
O1 Na1 Dy1 O3 115.1(6) 3_655 3_755
O4 Na1 Dy1 O3 119.44(13) 3_655 3_755
O4 Na1 Dy1 O3 82.52(18) . 3_755
Dy1 Na1 Dy1 O3 106.01(9) 1_455 3_755
O6 Na1 Dy1 O1 58.9(3) . .
O6 Na1 Dy1 O1 -67.3(3) 3_655 .
O1 Na1 Dy1 O1 -174.8(3) 3_655 .
O4 Na1 Dy1 O1 -170.4(3) 3_655 .
O4 Na1 Dy1 O1 152.6(3) . .
Dy1 Na1 Dy1 O1 176.1(2) 1_455 .
O6 Na1 Dy1 O1 65.1(2) . 3_755
O6 Na1 Dy1 O1 -61.1(2) 3_655 3_755
O1 Na1 Dy1 O1 6.2(4) . 3_755
O1 Na1 Dy1 O1 -168.6(7) 3_655 3_755
O4 Na1 Dy1 O1 -164.23(17) 3_655 3_755
O4 Na1 Dy1 O1 158.8(2) . 3_755
Dy1 Na1 Dy1 O1 -177.66(15) 1_455 3_755
O6 Na1 Dy1 C1 62.76(17) . .
O6 Na1 Dy1 C1 -63.39(18) 3_655 .
O1 Na1 Dy1 C1 3.9(2) . .
O1 Na1 Dy1 C1 -170.9(6) 3_655 .
O4 Na1 Dy1 C1 -166.57(9) 3_655 .
O4 Na1 Dy1 C1 156.51(15) . .
Dy1 Na1 Dy1 C1 180 1_455 .
O6 Na1 Dy1 Na1 62.76(17) . 1_655
O6 Na1 Dy1 Na1 -63.39(18) 3_655 1_655
O1 Na1 Dy1 Na1 3.9(2) . 1_655
O1 Na1 Dy1 Na1 -170.9(6) 3_655 1_655
O4 Na1 Dy1 Na1 -166.57(9) 3_655 1_655
O4 Na1 Dy1 Na1 156.51(15) . 1_655
Dy1 Na1 Dy1 Na1 180 1_455 1_655
